data_2207338
loop_
_publ_author_name
'Zhang, Lei'
'Wang, Jing-Kang'
'Qu, Yi'
'Nie, Qiang'

_publ_section_title
;
 1,6-Dimethylphenanthro[1,2-<i>b</i>]furan-10,11-dione
;
_journal_coeditor_code SJ6122
_journal_issue 11
_journal_name_full 'Acta Crystallographica Section E'
_journal_page_first o3582
_journal_page_last o3583
_journal_paper_doi 10.1107/S1600536805031600
_journal_volume 61
_journal_year 2005
_chemical_formula_iupac 'C18 H12 O3'
_chemical_formula_moiety 'C18 H12 O3'
_chemical_formula_sum 'C18 H12 O3'
_chemical_formula_weight 276.28
_chemical_melting_point 506.0
_chemical_name_common 'tanshinone I'
_chemical_name_systematic
;
1,6-Dimethylphenanthro[1,2-b]furan-10,11-dione
;
_space_group_IT_number 2
_symmetry_cell_setting triclinic
_symmetry_space_group_name_Hall '-P 1'
_symmetry_space_group_name_H-M 'P -1'
_atom_sites_solution_hydrogens geom
_atom_sites_solution_primary direct
_atom_sites_solution_secondary difmap
_cell_angle_alpha 90.79(3)
_cell_angle_beta 105.76(3)
_cell_angle_gamma 99.65(3)
_cell_formula_units_Z 2
_cell_length_a 7.0989(14)
_cell_length_b 7.9539(16)
_cell_length_c 12.162(2)
_cell_measurement_reflns_used 6480
_cell_measurement_temperature 293(2)
_cell_measurement_theta_max 27.48
_cell_measurement_theta_min 3.03
_cell_volume 650.3(2)
_computing_cell_refinement RAPID-AUTO
_computing_data_collection 'RAPID-AUTO (Rigaku, 2004)'
_computing_data_reduction RAPIDAUTO
_computing_molecular_graphics 'SHELXTL (Bruker, 1997)'
_computing_publication_material SHELXTL
_computing_structure_refinement 'SHELXL97 (Sheldrick, 1997)'
_computing_structure_solution 'SHELXS97 (Sheldrick, 1997)'
_diffrn_ambient_temperature 293(2)
_diffrn_measured_fraction_theta_full 0.991
_diffrn_measured_fraction_theta_max 0.991
_diffrn_measurement_device_type 'Rigaku R-AXIS RAPID IP area-detector'
_diffrn_measurement_method oscillation
_diffrn_radiation_monochromator graphite
_diffrn_radiation_source 'rotating anode'
_diffrn_radiation_type MoK\a
_diffrn_radiation_wavelength 0.71073
_diffrn_reflns_av_R_equivalents 0.0295
_diffrn_reflns_av_sigmaI/netI 0.0409
_diffrn_reflns_limit_h_max 9
_diffrn_reflns_limit_h_min -8
_diffrn_reflns_limit_k_max 10
_diffrn_reflns_limit_k_min -10
_diffrn_reflns_limit_l_max 15
_diffrn_reflns_limit_l_min -15
_diffrn_reflns_number 6480
_diffrn_reflns_theta_full 27.48
_diffrn_reflns_theta_max 27.48
_diffrn_reflns_theta_min 3.03
_diffrn_standards_number 0
_exptl_absorpt_coefficient_mu 0.096
_exptl_absorpt_correction_T_max 0.9948
_exptl_absorpt_correction_T_min 0.9386
_exptl_absorpt_correction_type multi-scan
_exptl_absorpt_process_details '(ABSCOR; Higashi, 1995)'
_exptl_crystal_colour red--brown
_exptl_crystal_density_diffrn 1.411
_exptl_crystal_density_method 'not measured'
_exptl_crystal_description block
_exptl_crystal_F_000 288
_exptl_crystal_size_max 0.67
_exptl_crystal_size_mid 0.08
_exptl_crystal_size_min 0.05
_refine_diff_density_max 0.191
_refine_diff_density_min -0.198
_refine_ls_extinction_method none
_refine_ls_goodness_of_fit_ref 1.005
_refine_ls_hydrogen_treatment constr
_refine_ls_matrix_type full
_refine_ls_number_parameters 190
_refine_ls_number_reflns 2950
_refine_ls_number_restraints 0
_refine_ls_restrained_S_all 1.005
_refine_ls_R_factor_all 0.0612
_refine_ls_R_factor_gt 0.0455
_refine_ls_shift/su_max 0.000
_refine_ls_shift/su_mean 0.000
_refine_ls_structure_factor_coef Fsqd
_refine_ls_weighting_details 'calc w = 1/[\s^2^(Fo^2^)+(0.1061P)^2^+0.0053P] where P = (Fo^2^+2Fc^2^)/3'
_refine_ls_weighting_scheme calc
_refine_ls_wR_factor_gt 0.1394
_refine_ls_wR_factor_ref 0.1568
_reflns_number_gt 2150
_reflns_number_total 2950
_reflns_threshold_expression I>2\s(I)
_cod_data_source_file sj6122.cif
_cod_data_source_block I
_cod_database_code 2207338
_cod_database_fobs_code 2207338

loop_
_symmetry_equiv_pos_as_xyz
'x, y, z'
'-x, -y, -z'

loop_
_atom_site_label
_atom_site_fract_x
_atom_site_fract_y
_atom_site_fract_z
_atom_site_U_iso_or_equiv
_atom_site_adp_type
_atom_site_calc_flag
_atom_site_refinement_flags
_atom_site_occupancy
_atom_site_type_symbol
C1 -0.0588(3) 0.4759(3) -0.35600(14) 0.0672(5) Uani d . 1 C
H1A -0.1337 0.3941 -0.4176 0.101 Uiso calc R 1 H
H1B 0.0533 0.5393 -0.3760 0.101 Uiso calc R 1 H
H1C -0.1419 0.5529 -0.3424 0.101 Uiso calc R 1 H
C2 0.0131(2) 0.3840(2) -0.24921(12) 0.0489(4) Uani d . 1 C
C3 -0.0312(2) 0.2105(2) -0.24981(14) 0.0575(5) Uani d . 1 C
H3A -0.1090 0.1490 -0.3170 0.069 Uiso calc R 1 H
C4 0.0365(2) 0.1221(2) -0.15273(15) 0.0552(4) Uani d . 1 C
H4A 0.0069 0.0034 -0.1572 0.066 Uiso calc R 1 H
C5 0.1453(2) 0.20726(19) -0.05159(13) 0.0454(4) Uani d . 1 C
H5A 0.1892 0.1462 0.0122 0.054 Uiso calc R 1 H
C6 0.19236(18) 0.38887(17) -0.04270(11) 0.0355(3) Uani d . 1 C
C7 0.12882(19) 0.47766(19) -0.14401(11) 0.0390(3) Uani d . 1 C
C8 0.1812(2) 0.6580(2) -0.13811(12) 0.0453(4) Uani d . 1 C
H8A 0.1425 0.7157 -0.2042 0.054 Uiso calc R 1 H
C9 0.2860(2) 0.74898(19) -0.03915(12) 0.0434(3) Uani d . 1 C
H9A 0.3194 0.8673 -0.0382 0.052 Uiso calc R 1 H
C10 0.34415(18) 0.66456(17) 0.06223(11) 0.0348(3) Uani d . 1 C
C11 0.29987(18) 0.48673(16) 0.06214(11) 0.0327(3) Uani d . 1 C
C12 0.3606(2) 0.40710(17) 0.17362(12) 0.0372(3) Uani d . 1 C
C13 0.50343(19) 0.51673(18) 0.28125(11) 0.0385(3) Uani d . 1 C
C14 0.52499(19) 0.69918(18) 0.27335(12) 0.0388(3) Uani d . 1 C
C15 0.44780(19) 0.76018(17) 0.17011(12) 0.0374(3) Uani d . 1 C
C16 0.6090(2) 0.8442(2) 0.35407(13) 0.0479(4) Uani d . 1 C
C17 0.7089(3) 0.8420(3) 0.47852(15) 0.0737(6) Uani d . 1 C
H17A 0.7510 0.9571 0.5115 0.111 Uiso calc R 1 H
H17B 0.8226 0.7872 0.4888 0.111 Uiso calc R 1 H
H17C 0.6176 0.7802 0.5155 0.111 Uiso calc R 1 H
C18 0.5728(2) 0.9798(2) 0.29259(14) 0.0543(4) Uani d . 1 C
H18A 0.6083 1.0923 0.3230 0.065 Uiso calc R 1 H
O1 0.29890(19) 0.26140(13) 0.19056(9) 0.0602(4) Uani d . 1 O
O2 0.58036(17) 0.44218(14) 0.36339(9) 0.0561(3) Uani d . 1 O
O3 0.47563(16) 0.93236(12) 0.17785(9) 0.0490(3) Uani d . 1 O

loop_
_atom_site_aniso_label
_atom_site_aniso_U_11
_atom_site_aniso_U_22
_atom_site_aniso_U_33
_atom_site_aniso_U_12
_atom_site_aniso_U_13
_atom_site_aniso_U_23
C1 0.0562(10) 0.1033(16) 0.0382(8) 0.0156(9) 0.0058(7) 0.0050(9)
C2 0.0366(7) 0.0741(11) 0.0376(7) 0.0119(7) 0.0121(6) 0.0001(7)
C3 0.0456(9) 0.0718(12) 0.0493(9) 0.0006(7) 0.0106(7) -0.0170(8)
C4 0.0557(9) 0.0462(9) 0.0614(10) -0.0009(7) 0.0191(8) -0.0112(7)
C5 0.0495(8) 0.0381(8) 0.0481(8) 0.0039(6) 0.0154(7) -0.0009(6)
C6 0.0324(7) 0.0378(7) 0.0389(7) 0.0071(5) 0.0135(5) 0.0024(5)
C7 0.0351(7) 0.0490(8) 0.0369(7) 0.0112(6) 0.0145(6) 0.0036(6)
C8 0.0500(8) 0.0513(9) 0.0404(7) 0.0173(6) 0.0165(6) 0.0156(6)
C9 0.0520(8) 0.0343(7) 0.0469(8) 0.0098(6) 0.0166(6) 0.0120(6)
C10 0.0346(6) 0.0333(7) 0.0394(7) 0.0077(5) 0.0139(5) 0.0062(5)
C11 0.0332(6) 0.0313(7) 0.0369(7) 0.0081(5) 0.0138(5) 0.0057(5)
C12 0.0420(7) 0.0306(7) 0.0412(7) 0.0090(5) 0.0137(6) 0.0062(5)
C13 0.0395(7) 0.0400(8) 0.0379(7) 0.0089(5) 0.0127(6) 0.0084(6)
C14 0.0389(7) 0.0370(7) 0.0401(7) 0.0056(5) 0.0113(6) 0.0012(5)
C15 0.0409(7) 0.0279(6) 0.0455(7) 0.0056(5) 0.0153(6) 0.0035(5)
C16 0.0514(8) 0.0428(8) 0.0461(8) 0.0024(6) 0.0118(7) -0.0051(6)
C17 0.0919(14) 0.0647(12) 0.0501(10) 0.0042(10) 0.0022(10) -0.0075(8)
C18 0.0660(10) 0.0377(8) 0.0551(9) 0.0012(7) 0.0154(8) -0.0087(7)
O1 0.0849(8) 0.0326(6) 0.0529(6) -0.0006(5) 0.0079(6) 0.0121(5)
O2 0.0637(7) 0.0519(7) 0.0452(6) 0.0097(5) 0.0024(5) 0.0144(5)
O3 0.0630(7) 0.0300(5) 0.0532(6) 0.0065(4) 0.0157(5) 0.0028(4)

loop_
_atom_type_symbol
_atom_type_description
_atom_type_scat_dispersion_real
_atom_type_scat_dispersion_imag
_atom_type_scat_source
C C 0.0033 0.0016 'International Tables Vol C Tables 4.2.6.8 and 6.1.1.4'
H H 0.0000 0.0000 'International Tables Vol C Tables 4.2.6.8 and 6.1.1.4'
O O 0.0106 0.0060 'International Tables Vol C Tables 4.2.6.8 and 6.1.1.4'

loop_
_geom_angle_atom_site_label_1
_geom_angle_atom_site_label_2
_geom_angle_atom_site_label_3
_geom_angle
C2 C1 H1A 109.5
C2 C1 H1B 109.5
H1A C1 H1B 109.5
C2 C1 H1C 109.5
H1A C1 H1C 109.5
H1B C1 H1C 109.5
C3 C2 C7 118.40(15)
C3 C2 C1 120.90(16)
C7 C2 C1 120.70(16)
C2 C3 C4 122.04(14)
C2 C3 H3A 119.0
C4 C3 H3A 119.0
C5 C4 C3 120.94(16)
C5 C4 H4A 119.5
C3 C4 H4A 119.5
C4 C5 C6 120.55(15)
C4 C5 H5A 119.7
C6 C5 H5A 119.7
C5 C6 C7 117.95(13)
C5 C6 C11 123.41(13)
C7 C6 C11 118.64(13)
C8 C7 C6 118.85(13)
C8 C7 C2 121.10(14)
C6 C7 C2 120.05(14)
C9 C8 C7 122.01(13)
C9 C8 H8A 119.0
C7 C8 H8A 119.0
C8 C9 C10 120.01(13)
C8 C9 H9A 120.0
C10 C9 H9A 120.0
C11 C10 C9 120.94(13)
C11 C10 C15 118.18(12)
C9 C10 C15 120.87(12)
C10 C11 C6 119.49(12)
C10 C11 C12 117.77(12)
C6 C11 C12 122.70(12)
O1 C12 C11 124.54(13)
O1 C12 C13 115.20(12)
C11 C12 C13 120.15(11)
O2 C13 C14 126.39(13)
O2 C13 C12 118.04(13)
C14 C13 C12 115.53(11)
C15 C14 C16 107.25(13)
C15 C14 C13 118.23(12)
C16 C14 C13 134.49(13)
O3 C15 C14 110.86(12)
O3 C15 C10 120.80(12)
C14 C15 C10 128.33(13)
C18 C16 C14 104.57(13)
C18 C16 C17 128.21(15)
C14 C16 C17 127.20(15)
C16 C17 H17A 109.5
C16 C17 H17B 109.5
H17A C17 H17B 109.5
C16 C17 H17C 109.5
H17A C17 H17C 109.5
H17B C17 H17C 109.5
C16 C18 O3 112.05(13)
C16 C18 H18A 124.0
O3 C18 H18A 124.0
C15 O3 C18 105.25(12)

loop_
_geom_bond_atom_site_label_1
_geom_bond_atom_site_label_2
_geom_bond_distance
C1 C2 1.508(2)
C1 H1A 0.9600
C1 H1B 0.9600
C1 H1C 0.9600
C2 C3 1.363(3)
C2 C7 1.437(2)
C3 C4 1.395(2)
C3 H3A 0.9300
C4 C5 1.362(2)
C4 H4A 0.9300
C5 C6 1.4227(19)
C5 H5A 0.9300
C6 C7 1.4316(19)
C6 C11 1.4349(19)
C7 C8 1.416(2)
C8 C9 1.355(2)
C8 H8A 0.9300
C9 C10 1.4075(19)
C9 H9A 0.9300
C10 C11 1.3965(18)
C10 C15 1.4497(19)
C11 C12 1.4911(18)
C12 O1 1.2094(16)
C12 C13 1.566(2)
C13 O2 1.2150(17)
C13 C14 1.4408(19)
C14 C15 1.3581(19)
C14 C16 1.439(2)
C15 O3 1.3487(16)
C16 C18 1.341(2)
C16 C17 1.489(2)
C17 H17A 0.9600
C17 H17B 0.9600
C17 H17C 0.9600
C18 O3 1.3931(19)
C18 H18A 0.9300

loop_
_geom_hbond_atom_site_label_D
_geom_hbond_atom_site_label_H
_geom_hbond_atom_site_label_A
_geom_hbond_site_symmetry_A
_geom_hbond_distance_DH
_geom_hbond_distance_HA
_geom_hbond_distance_DA
_geom_hbond_angle_DHA
C1 H1B O2 2_665 0.96 2.54 3.376(2) 145
C4 H4A O1 2_555 0.93 2.698 3.481(2) 142

loop_
_geom_torsion_atom_site_label_1
_geom_torsion_atom_site_label_2
_geom_torsion_atom_site_label_3
_geom_torsion_atom_site_label_4
_geom_torsion
C7 C2 C3 C4 -1.6(2)
C1 C2 C3 C4 178.82(15)
C2 C3 C4 C5 2.1(3)
C3 C4 C5 C6 0.0(2)
C4 C5 C6 C7 -2.5(2)
C4 C5 C6 C11 177.59(13)
C5 C6 C7 C8 -177.41(12)
C11 C6 C7 C8 2.5(2)
C5 C6 C7 C2 2.9(2)
C11 C6 C7 C2 -177.16(11)
C3 C2 C7 C8 179.43(13)
C1 C2 C7 C8 -1.0(2)
C3 C2 C7 C6 -0.9(2)
C1 C2 C7 C6 178.64(13)
C6 C7 C8 C9 -1.4(2)
C2 C7 C8 C9 178.32(13)
C7 C8 C9 C10 -0.7(2)
C8 C9 C10 C11 1.6(2)
C8 C9 C10 C15 -176.95(12)
C9 C10 C11 C6 -0.4(2)
C15 C10 C11 C6 178.22(11)
C9 C10 C11 C12 -178.03(12)
C15 C10 C11 C12 0.60(18)
C5 C6 C11 C10 178.27(12)
C7 C6 C11 C10 -1.66(19)
C5 C6 C11 C12 -4.2(2)
C7 C6 C11 C12 175.83(11)
C10 C11 C12 O1 164.63(14)
C6 C11 C12 O1 -12.9(2)
C10 C11 C12 C13 -11.26(19)
C6 C11 C12 C13 171.21(11)
O1 C12 C13 O2 18.0(2)
C11 C12 C13 O2 -165.78(13)
O1 C12 C13 C14 -160.14(13)
C11 C12 C13 C14 16.12(19)
O2 C13 C14 C15 172.05(14)
C12 C13 C14 C15 -10.03(19)
O2 C13 C14 C16 -10.3(3)
C12 C13 C14 C16 167.61(15)
C16 C14 C15 O3 0.11(17)
C13 C14 C15 O3 178.34(12)
C16 C14 C15 C10 -178.81(13)
C13 C14 C15 C10 -0.6(2)
C11 C10 C15 O3 -172.82(12)
C9 C10 C15 O3 5.8(2)
C11 C10 C15 C14 6.0(2)
C9 C10 C15 C14 -175.37(13)
C15 C14 C16 C18 0.75(17)
C13 C14 C16 C18 -177.07(16)
C15 C14 C16 C17 179.36(16)
C13 C14 C16 C17 1.5(3)
C14 C16 C18 O3 -1.34(18)
C17 C16 C18 O3 -179.94(16)
C14 C15 O3 C18 -0.89(16)
C10 C15 O3 C18 178.12(12)
C16 C18 O3 C15 1.43(17)

loop_
_cod_related_entry_id
_cod_related_entry_database
_cod_related_entry_code
1 ChemSpider 102863
